data_4341917
loop_
_publ_author_name
'Chang, Mu-Chieh'
'Roewen, Peter'
'Travieso-Puente, Raquel'
'Lutz, Martin'
'Otten, Edwin'

_publ_section_title
;
 Formazanate Ligands as Structurally Versatile, Redox-Active Analogues of
 \b-Diketiminates in Zinc Chemistry.
;
_journal_issue 1
_journal_name_full 'Inorganic chemistry'
_journal_page_first 379
_journal_page_last 388
_journal_paper_doi 10.1021/ic5025873
_journal_volume 54
_journal_year 2015
_chemical_formula_moiety 'C32 H18 F10 N4 Zn, 0.5(C7 H8)'
_chemical_formula_sum 'C35.5 H22 F10 N4 Zn'
_chemical_formula_weight 759.94
_chemical_name_systematic
; 
 ? 
;
_space_group_IT_number 1
_symmetry_cell_setting triclinic
_symmetry_space_group_name_Hall 'P 1'
_symmetry_space_group_name_H-M 'P 1'
_atom_sites_solution_hydrogens geom
_atom_sites_solution_primary direct
_atom_sites_solution_secondary difmap
_audit_creation_method SHELXL-97
_cell_angle_alpha 82.9604(7)
_cell_angle_beta 85.6641(8)
_cell_angle_gamma 78.0685(7)
_cell_formula_units_Z 2
_cell_length_a 10.8546(3)
_cell_length_b 10.9884(3)
_cell_length_c 13.7821(4)
_cell_measurement_reflns_used 9926
_cell_measurement_temperature 100(2)
_cell_measurement_theta_max 56.58
_cell_measurement_theta_min 3.24
_cell_volume 1594.08(8)
_computing_cell_refinement 'SAINT V7.68A'
_computing_data_collection Proteum
_computing_data_reduction 'SAINT V7.68A, SADABS-2008/1'
_computing_structure_refinement 'SHELXL-97 (Sheldrick, 2008)'
_computing_structure_solution 'SHELXS-97 (Sheldrick, 2008)'
_diffrn_ambient_temperature 100(2)
_diffrn_measured_fraction_theta_full 0.973
_diffrn_measured_fraction_theta_max 0.973
_diffrn_measurement_device_type 'Bruker Proteum'
_diffrn_measurement_method '\w scans'
_diffrn_radiation_monochromator graphite
_diffrn_radiation_source 'rotating anode'
_diffrn_radiation_type CuK\a
_diffrn_radiation_wavelength 1.54184
_diffrn_reflns_av_R_equivalents 0.0205
_diffrn_reflns_av_sigmaI/netI 0.0226
_diffrn_reflns_limit_h_max 9
_diffrn_reflns_limit_h_min -11
_diffrn_reflns_limit_k_max 11
_diffrn_reflns_limit_k_min -11
_diffrn_reflns_limit_l_max 11
_diffrn_reflns_limit_l_min -14
_diffrn_reflns_number 14215
_diffrn_reflns_theta_full 56.72
_diffrn_reflns_theta_max 56.72
_diffrn_reflns_theta_min 3.24
_exptl_absorpt_coefficient_mu 1.903
_exptl_absorpt_correction_T_max 0.4580
_exptl_absorpt_correction_T_min 0.2989
_exptl_absorpt_correction_type multi-scan
_exptl_absorpt_process_details SADABS-2008/1
_exptl_crystal_colour 'dark red'
_exptl_crystal_density_diffrn 1.583
_exptl_crystal_density_method 'not measured'
_exptl_crystal_description block
_exptl_crystal_F_000 766
_exptl_crystal_size_max 0.63
_exptl_crystal_size_mid 0.38
_exptl_crystal_size_min 0.30
_refine_diff_density_max 0.402
_refine_diff_density_min -0.266
_refine_diff_density_rms 0.044
_refine_ls_abs_structure_details 'Flack H D (1983), Acta Cryst. A39, 876-881'
_refine_ls_abs_structure_Flack 0.49(2)
_refine_ls_extinction_method none
_refine_ls_goodness_of_fit_ref 1.032
_refine_ls_hydrogen_treatment constr
_refine_ls_matrix_type full
_refine_ls_number_parameters 914
_refine_ls_number_reflns 5237
_refine_ls_number_restraints 3
_refine_ls_restrained_S_all 1.031
_refine_ls_R_factor_all 0.0278
_refine_ls_R_factor_gt 0.0278
_refine_ls_shift/su_max 0.033
_refine_ls_shift/su_mean 0.001
_refine_ls_structure_factor_coef Fsqd
_refine_ls_weighting_details 'calc w=1/[\s^2^(Fo^2^)+(0.0513P)^2^+0.8707P] where P=(Fo^2^+2Fc^2^)/3'
_refine_ls_weighting_scheme calc
_refine_ls_wR_factor_gt 0.0743
_refine_ls_wR_factor_ref 0.0743
_reflns_number_gt 5236
_reflns_number_total 5237
_reflns_threshold_expression I>2\s(I)
_cod_data_source_file ic5025873_si_006.cif
_cod_data_source_block l0387f
_cod_depositor_comments 'Adding full bibliography for 4341915--4341919.cif.'
_cod_original_formula_sum 'C35.50 H22 F10 N4 Zn'
_cod_database_code 4341917

loop_
_symmetry_equiv_pos_as_xyz
'x, y, z'

loop_
_atom_site_label
_atom_site_type_symbol
_atom_site_fract_x
_atom_site_fract_y
_atom_site_fract_z
_atom_site_U_iso_or_equiv
_atom_site_adp_type
_atom_site_occupancy
_atom_site_symmetry_multiplicity
_atom_site_calc_flag
_atom_site_refinement_flags
Zn1 Zn 0.84052(4) 0.29399(4) 0.24465(3) 0.02445(14) Uani 1 1 d .
F11 F 0.7894(3) 0.2670(2) 0.47493(19) 0.0358(6) Uani 1 1 d .
F21 F 0.8036(3) 0.4190(3) 0.6103(2) 0.0513(8) Uani 1 1 d .
F31 F 0.8664(3) 0.6455(3) 0.5553(2) 0.0552(8) Uani 1 1 d .
F41 F 0.9172(3) 0.7170(2) 0.3627(3) 0.0562(9) Uani 1 1 d .
F51 F 0.9073(3) 0.5634(2) 0.2269(2) 0.0492(8) Uani 1 1 d .
F61 F 1.0821(2) 0.3844(2) 0.12624(19) 0.0403(6) Uani 1 1 d .
F71 F 1.1950(2) 0.3307(3) -0.04801(19) 0.0465(7) Uani 1 1 d .
F81 F 1.1087(3) 0.1738(3) -0.15292(18) 0.0461(7) Uani 1 1 d .
F91 F 0.9064(3) 0.0743(3) -0.08196(18) 0.0485(7) Uani 1 1 d .
F101 F 0.7913(2) 0.1288(2) 0.09055(18) 0.0420(6) Uani 1 1 d .
N11 N 0.6436(3) 0.2966(3) 0.2419(2) 0.0229(8) Uani 1 1 d .
N21 N 0.6034(3) 0.1995(3) 0.2816(3) 0.0246(8) Uani 1 1 d .
N31 N 0.8154(3) 0.1087(3) 0.3075(3) 0.0237(8) Uani 1 1 d .
N41 N 0.9026(3) 0.0053(3) 0.3235(3) 0.0280(9) Uani 1 1 d .
H41 H 0.8791 -0.0674 0.3314 0.034 Uiso 1 1 calc R
C11 C 0.5497(4) 0.3994(4) 0.2090(3) 0.0248(10) Uani 1 1 d .
C21 C 0.5905(4) 0.4948(4) 0.1496(3) 0.0278(10) Uani 1 1 d .
H21 H 0.6782 0.4906 0.1354 0.033 Uiso 1 1 calc R
C31 C 0.5043(4) 0.5973(4) 0.1103(3) 0.0325(11) Uani 1 1 d .
H31 H 0.5327 0.6629 0.0690 0.039 Uiso 1 1 calc R
C41 C 0.3763(4) 0.6030(4) 0.1318(3) 0.0320(11) Uani 1 1 d .
H41A H 0.3169 0.6727 0.1049 0.038 Uiso 1 1 calc R
C51 C 0.3343(5) 0.5070(4) 0.1925(3) 0.0316(11) Uani 1 1 d .
H51 H 0.2467 0.5115 0.2072 0.038 Uiso 1 1 calc R
C61 C 0.4204(4) 0.4055(4) 0.2313(3) 0.0274(10) Uani 1 1 d .
H61 H 0.3923 0.3400 0.2729 0.033 Uiso 1 1 calc R
C71 C 0.6978(4) 0.0972(4) 0.3101(3) 0.0222(9) Uani 1 1 d .
C81 C 0.6561(4) -0.0248(4) 0.3366(3) 0.0216(9) Uani 1 1 d .
C91 C 0.6448(4) -0.0730(4) 0.4338(3) 0.0290(10) Uani 1 1 d .
H91 H 0.6660 -0.0297 0.4837 0.035 Uiso 1 1 calc R
C101 C 0.6027(4) -0.1842(4) 0.4585(3) 0.0310(11) Uani 1 1 d .
H101 H 0.5961 -0.2168 0.5253 0.037 Uiso 1 1 calc R
C111 C 0.5704(4) -0.2476(4) 0.3877(4) 0.0290(10) Uani 1 1 d .
C121 C 0.5847(4) -0.2006(4) 0.2894(3) 0.0294(10) Uani 1 1 d .
H121 H 0.5659 -0.2452 0.2394 0.035 Uiso 1 1 calc R
C131 C 0.6262(4) -0.0894(4) 0.2648(3) 0.0291(10) Uani 1 1 d .
H131 H 0.6341 -0.0572 0.1979 0.035 Uiso 1 1 calc R
C141 C 0.5241(5) -0.3690(4) 0.4139(4) 0.0410(13) Uani 1 1 d .
H14A H 0.5934 -0.4397 0.4032 0.061 Uiso 1 1 calc R
H14B H 0.4549 -0.3704 0.3725 0.061 Uiso 1 1 calc R
H14C H 0.4940 -0.3754 0.4828 0.061 Uiso 1 1 calc R
C151 C 1.0316(4) 0.0074(4) 0.3283(3) 0.0249(10) Uani 1 1 d .
C161 C 1.0709(4) 0.1040(4) 0.3622(4) 0.0325(11) Uani 1 1 d .
H161 H 1.0110 0.1732 0.3830 0.039 Uiso 1 1 calc R
C171 C 1.1981(5) 0.1001(4) 0.3661(4) 0.0411(12) Uani 1 1 d .
H171 H 1.2255 0.1681 0.3884 0.049 Uiso 1 1 calc R
C181 C 1.2865(5) -0.0006(4) 0.3383(3) 0.0320(11) Uani 1 1 d .
H181 H 1.3739 -0.0029 0.3427 0.038 Uiso 1 1 calc R
C191 C 1.2463(4) -0.0982(4) 0.3038(3) 0.0285(10) Uani 1 1 d .
H191 H 1.3063 -0.1675 0.2835 0.034 Uiso 1 1 calc R
C201 C 1.1184(4) -0.0949(4) 0.2989(3) 0.0279(10) Uani 1 1 d .
H201 H 1.0905 -0.1619 0.2756 0.033 Uiso 1 1 calc R
C211 C 0.8491(4) 0.4078(4) 0.3456(3) 0.0246(10) Uani 1 1 d .
C221 C 0.8221(4) 0.3791(4) 0.4429(4) 0.0285(11) Uani 1 1 d .
C231 C 0.8297(4) 0.4551(5) 0.5146(3) 0.0360(12) Uani 1 1 d .
C241 C 0.8609(4) 0.5683(4) 0.4868(4) 0.0382(12) Uani 1 1 d .
C251 C 0.8860(4) 0.6055(4) 0.3908(4) 0.0401(13) Uani 1 1 d .
C261 C 0.8792(4) 0.5233(4) 0.3217(4) 0.0322(11) Uani 1 1 d .
C271 C 0.9296(4) 0.2604(4) 0.1165(3) 0.0298(10) Uani 1 1 d .
C281 C 1.0328(4) 0.3080(4) 0.0758(3) 0.0301(10) Uani 1 1 d .
C291 C 1.0925(4) 0.2814(5) -0.0120(4) 0.0377(12) Uani 1 1 d .
C301 C 1.0497(4) 0.2027(4) -0.0660(3) 0.0340(11) Uani 1 1 d .
C311 C 0.9487(4) 0.1510(4) -0.0300(3) 0.0339(10) Uani 1 1 d .
C321 C 0.8921(4) 0.1821(4) 0.0590(3) 0.0309(11) Uani 1 1 d .
Zn2 Zn 0.16344(4) 0.70526(4) 0.75800(3) 0.02386(15) Uani 1 1 d .
F12 F 0.2160(3) 0.7565(2) 0.52629(18) 0.0335(6) Uani 1 1 d .
F22 F 0.2072(3) 0.6156(2) 0.38057(18) 0.0361(6) Uani 1 1 d .
F32 F 0.1567(3) 0.3841(2) 0.4219(2) 0.0405(6) Uani 1 1 d .
F42 F 0.1128(2) 0.2903(2) 0.6098(2) 0.0390(6) Uani 1 1 d .
F52 F 0.1255(2) 0.4271(2) 0.75722(19) 0.0357(6) Uani 1 1 d .
F62 F -0.0866(3) 0.6025(3) 0.8116(2) 0.0559(8) Uani 1 1 d .
F72 F -0.2519(3) 0.6219(3) 0.9651(3) 0.0681(10) Uani 1 1 d .
F82 F -0.2221(3) 0.7606(3) 1.1082(2) 0.0737(11) Uani 1 1 d .
F92 F -0.0171(4) 0.8678(4) 1.1012(3) 0.0849(12) Uani 1 1 d .
F102 F 0.1543(3) 0.8417(3) 0.9491(3) 0.0664(9) Uani 1 1 d .
N12 N 0.3544(4) 0.7058(3) 0.7723(3) 0.0244(8) Uani 1 1 d .
N22 N 0.3985(3) 0.8000(3) 0.7343(2) 0.0227(8) Uani 1 1 d .
N32 N 0.1904(3) 0.8932(3) 0.7015(3) 0.0233(8) Uani 1 1 d .
N42 N 0.1040(3) 0.9966(3) 0.6765(3) 0.0262(9) Uani 1 1 d .
H42 H 0.1295 1.0678 0.6605 0.031 Uiso 1 1 calc R
C12 C 0.4466(4) 0.5968(4) 0.8045(3) 0.0255(10) Uani 1 1 d .
C22 C 0.3990(5) 0.5038(4) 0.8640(3) 0.0301(11) Uani 1 1 d .
H22 H 0.3110 0.5131 0.8794 0.036 Uiso 1 1 calc R
C32 C 0.4819(5) 0.3971(4) 0.9004(4) 0.0368(12) Uani 1 1 d .
H32 H 0.4508 0.3336 0.9422 0.044 Uiso 1 1 calc R
C42 C 0.6083(5) 0.3831(4) 0.8763(4) 0.0368(12) Uani 1 1 d .
H42A H 0.6644 0.3095 0.9012 0.044 Uiso 1 1 calc R
C52 C 0.6554(5) 0.4748(4) 0.8162(4) 0.0366(12) Uani 1 1 d .
H52 H 0.7432 0.4642 0.7996 0.044 Uiso 1 1 calc R
C62 C 0.5727(5) 0.5837(4) 0.7800(3) 0.0324(11) Uani 1 1 d .
H62 H 0.6039 0.6476 0.7389 0.039 Uiso 1 1 calc R
C72 C 0.3079(4) 0.9051(4) 0.7031(3) 0.0229(10) Uani 1 1 d .
C82 C 0.3545(4) 1.0217(4) 0.6717(3) 0.0245(10) Uani 1 1 d .
C92 C 0.3803(4) 1.0554(4) 0.5731(3) 0.0308(10) Uani 1 1 d .
H92 H 0.3677 1.0033 0.5260 0.037 Uiso 1 1 calc R
C102 C 0.4242(4) 1.1640(4) 0.5426(4) 0.0340(11) Uani 1 1 d .
H102 H 0.4456 1.1839 0.4753 0.041 Uiso 1 1 calc R
C112 C 0.4373(4) 1.2455(4) 0.6109(4) 0.0324(11) Uani 1 1 d .
C122 C 0.4081(4) 1.2113(4) 0.7081(4) 0.0301(10) Uani 1 1 d .
H122 H 0.4157 1.2654 0.7551 0.036 Uiso 1 1 calc R
C132 C 0.3681(4) 1.1007(4) 0.7394(3) 0.0263(10) Uani 1 1 d .
H132 H 0.3500 1.0790 0.8070 0.032 Uiso 1 1 calc R
C142 C 0.4835(5) 1.3650(4) 0.5786(4) 0.0443(14) Uani 1 1 d .
H14D H 0.4725 1.3879 0.5083 0.066 Uiso 1 1 calc R
H14E H 0.5730 1.3529 0.5915 0.066 Uiso 1 1 calc R
H14F H 0.4351 1.4321 0.6149 0.066 Uiso 1 1 calc R
C152 C -0.0242(4) 0.9966(4) 0.6746(3) 0.0246(10) Uani 1 1 d .
C162 C -0.0701(4) 0.8927(4) 0.6605(3) 0.0299(11) Uani 1 1 d .
H162 H -0.0133 0.8175 0.6475 0.036 Uiso 1 1 calc R
C172 C -0.1996(4) 0.8976(4) 0.6652(3) 0.0300(10) Uani 1 1 d .
H172 H -0.2310 0.8254 0.6561 0.036 Uiso 1 1 calc R
C182 C -0.2825(4) 1.0071(4) 0.6829(3) 0.0281(10) Uani 1 1 d .
H182 H -0.3709 1.0100 0.6878 0.034 Uiso 1 1 calc R
C192 C -0.2362(4) 1.1120(4) 0.6936(3) 0.0305(11) Uani 1 1 d .
H192 H -0.2934 1.1881 0.7033 0.037 Uiso 1 1 calc R
C202 C -0.1087(4) 1.1089(4) 0.6904(3) 0.0272(10) Uani 1 1 d .
H202 H -0.0780 1.1817 0.6987 0.033 Uiso 1 1 calc R
C212 C 0.1692(4) 0.5994(4) 0.6483(3) 0.0248(10) Uani 1 1 d .
C222 C 0.1892(4) 0.6406(4) 0.5513(3) 0.0221(9) Uani 1 1 d .
C232 C 0.1871(4) 0.5707(4) 0.4752(3) 0.0279(10) Uani 1 1 d .
C242 C 0.1613(4) 0.4526(4) 0.4951(3) 0.0300(10) Uani 1 1 d .
C252 C 0.1397(4) 0.4063(4) 0.5909(4) 0.0293(11) Uani 1 1 d .
C262 C 0.1448(4) 0.4782(4) 0.6643(3) 0.0284(10) Uani 1 1 d .
C272 C 0.0452(4) 0.7194(4) 0.8754(3) 0.0285(10) Uani 1 1 d .
C282 C -0.0617(4) 0.6669(4) 0.8844(3) 0.0342(11) Uani 1 1 d .
C292 C -0.1500(5) 0.6768(4) 0.9608(4) 0.0441(12) Uani 1 1 d .
C302 C -0.1345(5) 0.7418(5) 1.0324(4) 0.0472(14) Uani 1 1 d .
C312 C -0.0326(6) 0.8006(5) 1.0311(4) 0.0579(17) Uani 1 1 d .
C322 C 0.0556(4) 0.7848(4) 0.9499(3) 0.0399(11) Uani 1 1 d .
C13 C 0.4265(5) 0.0622(4) 0.0485(3) 0.0415(12) Uani 1 1 d .
C23 C 0.3688(5) -0.0313(4) 0.0232(4) 0.0424(12) Uani 1 1 d .
H23 H 0.2868 -0.0377 0.0500 0.051 Uiso 1 1 calc R
C33 C 0.4303(5) -0.1144(4) -0.0403(4) 0.0431(12) Uani 1 1 d .
H33 H 0.3902 -0.1781 -0.0559 0.052 Uiso 1 1 calc R
C43 C 0.5486(5) -0.1072(5) -0.0819(4) 0.0518(14) Uani 1 1 d .
H43 H 0.5894 -0.1645 -0.1262 0.062 Uiso 1 1 calc R
C53 C 0.6065(5) -0.0151(6) -0.0579(4) 0.0551(15) Uani 1 1 d .
H53 H 0.6879 -0.0089 -0.0860 0.066 Uiso 1 1 calc R
C63 C 0.5476(5) 0.0675(5) 0.0063(4) 0.0465(13) Uani 1 1 d .
H63 H 0.5895 0.1295 0.0225 0.056 Uiso 1 1 calc R
C73 C 0.3621(5) 0.1520(5) 0.1178(4) 0.0513(13) Uani 1 1 d .
H73A H 0.2814 0.1303 0.1423 0.077 Uiso 1 1 calc R
H73B H 0.3470 0.2371 0.0838 0.077 Uiso 1 1 calc R
H73C H 0.4155 0.1479 0.1728 0.077 Uiso 1 1 calc R

loop_
_atom_site_aniso_label
_atom_site_aniso_U_11
_atom_site_aniso_U_22
_atom_site_aniso_U_33
_atom_site_aniso_U_23
_atom_site_aniso_U_13
_atom_site_aniso_U_12
Zn1 0.0221(3) 0.0250(3) 0.0268(3) -0.0009(2) -0.0001(2) -0.0075(2)
F11 0.0431(16) 0.0300(13) 0.0334(15) -0.0023(11) 0.0054(12) -0.0090(11)
F21 0.0551(18) 0.0597(18) 0.0363(17) -0.0158(14) -0.0009(13) 0.0005(15)
F31 0.0410(16) 0.0478(17) 0.082(2) -0.0403(16) -0.0188(15) 0.0032(13)
F41 0.0445(17) 0.0203(13) 0.107(3) -0.0099(14) -0.0033(16) -0.0131(11)
F51 0.0568(19) 0.0321(13) 0.0542(19) 0.0103(13) 0.0057(14) -0.0105(12)
F61 0.0366(15) 0.0534(16) 0.0391(15) -0.0104(13) 0.0042(11) -0.0269(12)
F71 0.0313(14) 0.0689(17) 0.0408(15) 0.0058(13) 0.0099(11) -0.0246(12)
F81 0.0471(16) 0.0610(16) 0.0272(14) -0.0051(12) 0.0154(12) -0.0103(13)
F91 0.0566(17) 0.0638(17) 0.0326(14) -0.0168(13) 0.0066(12) -0.0260(14)
F101 0.0381(15) 0.0592(16) 0.0373(14) -0.0139(12) 0.0102(11) -0.0290(13)
N11 0.0209(19) 0.0252(18) 0.0220(18) -0.0044(15) -0.0015(14) -0.0017(16)
N21 0.028(2) 0.0237(19) 0.0238(19) 0.0002(15) 0.0000(15) -0.0105(16)
N31 0.025(2) 0.0227(19) 0.0239(19) -0.0042(14) -0.0030(14) -0.0037(16)
N41 0.025(2) 0.0200(18) 0.039(2) 0.0018(16) -0.0049(17) -0.0080(17)
C11 0.025(2) 0.023(2) 0.026(2) -0.0042(18) -0.0002(18) -0.0040(19)
C21 0.027(2) 0.025(2) 0.031(2) -0.0005(19) -0.0016(19) -0.0057(19)
C31 0.039(3) 0.026(2) 0.031(3) 0.0069(19) -0.005(2) -0.006(2)
C41 0.027(3) 0.032(2) 0.034(3) -0.003(2) -0.0063(19) 0.0036(19)
C51 0.031(3) 0.032(2) 0.031(3) 0.0000(19) 0.0033(19) -0.008(2)
C61 0.021(2) 0.029(2) 0.031(2) -0.0006(19) 0.0021(19) -0.0065(18)
C71 0.022(3) 0.023(2) 0.021(2) -0.0006(17) -0.0007(17) -0.0034(18)
C81 0.017(2) 0.021(2) 0.026(2) 0.0003(18) -0.0023(17) -0.0017(17)
C91 0.033(3) 0.029(2) 0.024(2) 0.0016(18) -0.0018(18) -0.0058(19)
C101 0.026(2) 0.028(2) 0.032(3) 0.0092(19) 0.0041(19) -0.0004(18)
C111 0.017(2) 0.022(2) 0.044(3) 0.005(2) -0.0007(19) -0.0022(18)
C121 0.020(2) 0.028(2) 0.040(3) -0.011(2) 0.0031(19) -0.0033(18)
C131 0.027(2) 0.030(2) 0.029(2) 0.0005(19) 0.0039(19) -0.0057(19)
C141 0.028(3) 0.029(2) 0.063(4) 0.007(2) -0.003(2) -0.007(2)
C151 0.021(2) 0.025(2) 0.028(2) 0.0018(19) -0.0022(18) -0.0033(19)
C161 0.019(2) 0.028(2) 0.049(3) -0.008(2) -0.0044(19) 0.0025(19)
C171 0.035(3) 0.027(2) 0.063(3) -0.012(2) -0.011(2) -0.003(2)
C181 0.028(2) 0.032(2) 0.037(3) -0.002(2) -0.0042(19) -0.008(2)
C191 0.023(2) 0.030(2) 0.031(3) -0.0041(19) 0.0003(19) -0.0004(19)
C201 0.035(3) 0.020(2) 0.031(2) -0.0045(18) -0.0048(19) -0.0083(19)
C211 0.021(2) 0.020(2) 0.031(3) 0.0003(18) -0.0030(18) -0.0007(17)
C221 0.024(2) 0.023(2) 0.038(3) -0.006(2) -0.0063(19) -0.0003(18)
C231 0.034(3) 0.042(3) 0.030(3) -0.012(2) -0.004(2) 0.002(2)
C241 0.023(2) 0.035(3) 0.057(3) -0.018(2) -0.013(2) 0.004(2)
C251 0.019(2) 0.025(2) 0.077(4) -0.007(2) -0.011(2) -0.0027(19)
C261 0.026(2) 0.027(2) 0.043(3) -0.004(2) -0.0038(19) -0.0021(19)
C271 0.024(2) 0.032(2) 0.034(2) 0.0005(19) 0.0000(18) -0.0096(18)
C281 0.026(2) 0.037(2) 0.030(2) 0.0013(19) -0.0074(19) -0.0126(18)
C291 0.024(2) 0.052(3) 0.036(3) 0.015(2) 0.002(2) -0.017(2)
C301 0.032(2) 0.040(2) 0.028(3) 0.001(2) 0.005(2) -0.007(2)
C311 0.034(2) 0.045(2) 0.026(2) -0.009(2) -0.0049(19) -0.011(2)
C321 0.030(3) 0.043(2) 0.022(2) -0.0034(19) 0.0066(19) -0.016(2)
Zn2 0.0217(3) 0.0246(3) 0.0263(3) -0.0012(2) 0.0013(2) -0.0089(2)
F12 0.0453(15) 0.0241(12) 0.0324(14) -0.0030(10) 0.0068(11) -0.0128(11)
F22 0.0449(15) 0.0379(13) 0.0244(13) -0.0062(10) 0.0024(11) -0.0056(11)
F32 0.0425(15) 0.0328(13) 0.0482(16) -0.0174(12) -0.0095(12) -0.0019(11)
F42 0.0351(15) 0.0233(12) 0.0594(17) -0.0015(11) -0.0077(12) -0.0078(11)
F52 0.0431(15) 0.0288(12) 0.0353(14) 0.0045(11) -0.0020(11) -0.0120(11)
F62 0.0422(17) 0.0640(18) 0.071(2) -0.0256(16) 0.0173(15) -0.0293(14)
F72 0.0499(19) 0.0662(18) 0.085(2) -0.0008(17) 0.0320(17) -0.0209(15)
F82 0.068(2) 0.086(2) 0.0394(17) 0.0115(16) 0.0275(15) 0.0259(17)
F92 0.089(3) 0.108(3) 0.054(2) -0.045(2) -0.0146(18) 0.013(2)
F102 0.057(2) 0.078(2) 0.076(2) -0.0436(18) -0.0101(17) -0.0150(17)
N12 0.030(2) 0.0183(17) 0.0262(19) -0.0015(14) 0.0000(15) -0.0087(16)
N22 0.0210(19) 0.0194(18) 0.0262(19) -0.0009(15) 0.0009(15) -0.0024(15)
N32 0.019(2) 0.0218(18) 0.0259(19) 0.0010(14) 0.0008(14) -0.0003(15)
N42 0.021(2) 0.0204(18) 0.035(2) -0.0009(15) 0.0012(16) -0.0019(16)
C12 0.023(2) 0.024(2) 0.029(2) -0.0036(18) -0.0063(18) -0.0022(19)
C22 0.028(3) 0.031(2) 0.031(2) 0.005(2) -0.0006(19) -0.012(2)
C32 0.035(3) 0.031(2) 0.045(3) 0.002(2) 0.000(2) -0.011(2)
C42 0.038(3) 0.024(2) 0.044(3) 0.006(2) -0.009(2) -0.001(2)
C52 0.024(2) 0.030(2) 0.049(3) 0.006(2) 0.000(2) 0.0025(19)
C62 0.034(3) 0.026(2) 0.036(3) -0.001(2) 0.002(2) -0.008(2)
C72 0.021(3) 0.025(2) 0.023(2) -0.0044(17) 0.0003(17) -0.0067(18)
C82 0.019(2) 0.021(2) 0.030(2) 0.0014(19) 0.0015(18) -0.0017(18)
C92 0.033(3) 0.030(2) 0.031(3) -0.0073(19) 0.0019(19) -0.0097(19)
C102 0.030(3) 0.032(2) 0.036(3) 0.010(2) 0.003(2) -0.0049(19)
C112 0.019(2) 0.019(2) 0.056(3) 0.002(2) 0.001(2) -0.0015(18)
C122 0.027(2) 0.023(2) 0.041(3) -0.007(2) 0.001(2) -0.0070(18)
C132 0.021(2) 0.026(2) 0.031(2) 0.0005(19) 0.0013(18) -0.0057(18)
C142 0.026(3) 0.024(2) 0.080(4) 0.010(2) 0.002(3) -0.010(2)
C152 0.023(2) 0.026(2) 0.023(2) 0.0031(18) 0.0009(18) -0.0052(19)
C162 0.029(3) 0.025(2) 0.034(3) -0.0059(18) -0.0028(19) -0.0005(19)
C172 0.023(2) 0.030(2) 0.040(3) -0.0063(19) -0.0073(19) -0.0084(19)
C182 0.020(2) 0.036(2) 0.027(2) -0.0062(18) -0.0050(17) -0.0015(19)
C192 0.029(3) 0.027(2) 0.034(3) -0.0019(19) -0.004(2) -0.0008(19)
C202 0.024(2) 0.022(2) 0.033(2) 0.0020(17) -0.0007(18) -0.0013(18)
C212 0.014(2) 0.023(2) 0.035(3) -0.0040(19) 0.0009(17) 0.0002(17)
C222 0.021(2) 0.013(2) 0.030(2) -0.0037(17) 0.0034(17) -0.0011(17)
C232 0.021(2) 0.025(2) 0.035(3) -0.0006(19) -0.0002(18) 0.0002(18)
C242 0.027(2) 0.030(2) 0.034(3) -0.013(2) -0.0063(19) 0.0000(19)
C252 0.025(2) 0.0101(19) 0.054(3) -0.0003(19) -0.0048(19) -0.0074(17)
C262 0.027(2) 0.024(2) 0.031(3) 0.0044(19) -0.0030(18) -0.0026(18)
C272 0.029(2) 0.032(2) 0.022(2) 0.0006(18) 0.0007(18) -0.0046(18)
C282 0.030(3) 0.036(2) 0.035(3) -0.002(2) 0.012(2) -0.009(2)
C292 0.038(3) 0.046(3) 0.049(3) -0.001(2) 0.012(2) -0.016(2)
C302 0.041(3) 0.063(3) 0.030(3) 0.012(2) 0.005(2) -0.004(3)
C312 0.075(4) 0.060(3) 0.031(3) -0.018(3) -0.017(3) 0.018(3)
C322 0.030(3) 0.049(3) 0.039(3) -0.006(2) -0.008(2) -0.004(2)
C13 0.055(3) 0.037(3) 0.033(3) 0.009(2) -0.017(2) -0.013(2)
C23 0.050(3) 0.043(3) 0.038(3) 0.013(2) -0.018(2) -0.022(2)
C33 0.049(3) 0.043(3) 0.038(3) 0.006(2) -0.008(2) -0.015(2)
C43 0.063(4) 0.037(3) 0.051(3) 0.014(2) -0.021(3) -0.004(3)
C53 0.040(3) 0.062(4) 0.054(4) 0.021(3) -0.007(3) -0.003(3)
C63 0.057(3) 0.040(3) 0.046(3) 0.022(2) -0.027(3) -0.024(2)
C73 0.056(3) 0.052(3) 0.044(3) 0.008(2) -0.014(2) -0.008(2)

loop_
_atom_type_symbol
_atom_type_description
_atom_type_scat_dispersion_real
_atom_type_scat_dispersion_imag
_atom_type_scat_source
C C 0.0181 0.0091 'International Tables Vol C Tables 4.2.6.8 and 6.1.1.4'
H H 0.0000 0.0000 'International Tables Vol C Tables 4.2.6.8 and 6.1.1.4'
F F 0.0727 0.0534 'International Tables Vol C Tables 4.2.6.8 and 6.1.1.4'
N N 0.0311 0.0180 'International Tables Vol C Tables 4.2.6.8 and 6.1.1.4'
Zn Zn -1.5491 0.6778 'International Tables Vol C Tables 4.2.6.8 and 6.1.1.4'

loop_
_geom_angle_atom_site_label_1
_geom_angle_atom_site_label_2
_geom_angle_atom_site_label_3
_geom_angle
C271 Zn1 C211 135.41(18)
C271 Zn1 N11 111.64(16)
C211 Zn1 N11 103.47(15)
C271 Zn1 N31 102.39(15)
C211 Zn1 N31 113.19(15)
N11 Zn1 N31 74.23(13)
N21 N11 C11 115.5(3)
N21 N11 Zn1 117.7(3)
C11 N11 Zn1 126.6(3)
N11 N21 C71 114.6(3)
C71 N31 N41 117.9(3)
C71 N31 Zn1 112.2(3)
N41 N31 Zn1 128.4(3)
N31 N41 C151 122.6(3)
N31 N41 H41 118.7
C151 N41 H41 118.7
C21 C11 C61 120.2(4)
C21 C11 N11 116.4(4)
C61 C11 N11 123.4(4)
C11 C21 C31 120.5(4)
C11 C21 H21 119.8
C31 C21 H21 119.8
C21 C31 C41 119.4(4)
C21 C31 H31 120.3
C41 C31 H31 120.3
C31 C41 C51 120.5(4)
C31 C41 H41A 119.8
C51 C41 H41A 119.8
C61 C51 C41 119.8(4)
C61 C51 H51 120.1
C41 C51 H51 120.1
C51 C61 C11 119.7(4)
C51 C61 H61 120.2
C11 C61 H61 120.2
N31 C71 N21 120.7(4)
N31 C71 C81 123.4(4)
N21 C71 C81 115.8(4)
C131 C81 C91 119.2(4)
C131 C81 C71 120.6(4)
C91 C81 C71 120.2(4)
C81 C91 C101 120.2(4)
C81 C91 H91 119.9
C101 C91 H91 119.9
C111 C101 C91 120.9(4)
C111 C101 H101 119.6
C91 C101 H101 119.6
C101 C111 C121 118.9(4)
C101 C111 C141 121.3(4)
C121 C111 C141 119.8(5)
C131 C121 C111 120.2(4)
C131 C121 H121 119.9
C111 C121 H121 119.9
C81 C131 C121 120.5(4)
C81 C131 H131 119.7
C121 C131 H131 119.7
C111 C141 H14A 109.5
C111 C141 H14B 109.5
H14A C141 H14B 109.5
C111 C141 H14C 109.5
H14A C141 H14C 109.5
H14B C141 H14C 109.5
C161 C151 C201 120.7(4)
C161 C151 N41 122.0(4)
C201 C151 N41 117.2(4)
C151 C161 C171 119.3(4)
C151 C161 H161 120.3
C171 C161 H161 120.3
C161 C171 C181 121.3(5)
C161 C171 H171 119.3
C181 C171 H171 119.3
C171 C181 C191 119.2(4)
C171 C181 H181 120.4
C191 C181 H181 120.4
C181 C191 C201 120.1(4)
C181 C191 H191 120.0
C201 C191 H191 120.0
C191 C201 C151 119.4(4)
C191 C201 H201 120.3
C151 C201 H201 120.3
C221 C211 C261 114.4(4)
C221 C211 Zn1 123.2(3)
C261 C211 Zn1 122.4(3)
C211 C221 F11 119.5(4)
C211 C221 C231 124.4(4)
F11 C221 C231 116.1(4)
F21 C231 C241 120.4(4)
F21 C231 C221 121.0(4)
C241 C231 C221 118.6(5)
F31 C241 C231 119.8(5)
F31 C241 C251 119.5(4)
C231 C241 C251 120.7(5)
F41 C251 C241 121.1(5)
F41 C251 C261 120.8(5)
C241 C251 C261 118.1(4)
F51 C261 C211 120.2(4)
F51 C261 C251 116.0(4)
C211 C261 C251 123.8(5)
C321 C271 C281 113.0(4)
C321 C271 Zn1 120.9(3)
C281 C271 Zn1 126.1(3)
C291 C281 F61 116.3(4)
C291 C281 C271 124.4(4)
F61 C281 C271 119.3(4)
C281 C291 F71 121.7(4)
C281 C291 C301 119.5(4)
F71 C291 C301 118.8(4)
F81 C301 C311 120.1(4)
F81 C301 C291 120.5(4)
C311 C301 C291 119.4(4)
F91 C311 C301 119.9(4)
F91 C311 C321 121.9(4)
C301 C311 C321 118.2(4)
F101 C321 C271 119.0(4)
F101 C321 C311 115.6(4)
C271 C321 C311 125.4(4)
C272 Zn2 C212 128.80(18)
C272 Zn2 N12 119.22(16)
C212 Zn2 N12 102.87(16)
C272 Zn2 N32 108.07(15)
C212 Zn2 N32 110.80(15)
N12 Zn2 N32 73.78(13)
N22 N12 C12 115.5(4)
N22 N12 Zn2 119.0(3)
C12 N12 Zn2 124.2(3)
N12 N22 C72 114.9(4)
C72 N32 N42 117.7(3)
C72 N32 Zn2 112.5(3)
N42 N32 Zn2 129.4(3)
N32 N42 C152 123.1(3)
N32 N42 H42 118.5
C152 N42 H42 118.5
C62 C12 C22 121.2(4)
C62 C12 N12 123.5(4)
C22 C12 N12 115.3(4)
C32 C22 C12 119.0(4)
C32 C22 H22 120.5
C12 C22 H22 120.5
C42 C32 C22 120.2(4)
C42 C32 H32 119.9
C22 C32 H32 119.9
C32 C42 C52 120.7(5)
C32 C42 H42A 119.6
C52 C42 H42A 119.6
C42 C52 C62 119.5(4)
C42 C52 H52 120.2
C62 C52 H52 120.2
C12 C62 C52 119.3(4)
C12 C62 H62 120.4
C52 C62 H62 120.4
N32 C72 N22 118.7(4)
N32 C72 C82 125.0(4)
N22 C72 C82 116.3(4)
C132 C82 C92 119.3(4)
C132 C82 C72 120.7(4)
C92 C82 C72 119.9(4)
C102 C92 C82 120.6(4)
C102 C92 H92 119.7
C82 C92 H92 119.7
C92 C102 C112 120.4(4)
C92 C102 H102 119.8
C112 C102 H102 119.8
C122 C112 C102 117.7(4)
C122 C112 C142 121.2(5)
C102 C112 C142 121.0(5)
C112 C122 C132 122.1(4)
C112 C122 H122 119.0
C132 C122 H122 119.0
C122 C132 C82 119.8(4)
C122 C132 H132 120.1
C82 C132 H132 120.1
C112 C142 H14D 109.5
C112 C142 H14E 109.5
H14D C142 H14E 109.5
C112 C142 H14F 109.5
H14D C142 H14F 109.5
H14E C142 H14F 109.5
C162 C152 N42 123.2(4)
C162 C152 C202 119.7(4)
N42 C152 C202 117.0(4)
C152 C162 C172 120.0(4)
C152 C162 H162 120.0
C172 C162 H162 120.0
C182 C172 C162 120.2(4)
C182 C172 H172 119.9
C162 C172 H172 119.9
C192 C182 C172 119.5(4)
C192 C182 H182 120.3
C172 C182 H182 120.3
C202 C192 C182 121.3(4)
C202 C192 H192 119.4
C182 C192 H192 119.4
C192 C202 C152 119.2(4)
C192 C202 H202 120.4
C152 C202 H202 120.4
C222 C212 C262 113.9(4)
C222 C212 Zn2 123.9(3)
C262 C212 Zn2 122.1(3)
F12 C222 C212 119.5(4)
F12 C222 C232 116.2(4)
C212 C222 C232 124.3(4)
F22 C232 C242 118.6(4)
F22 C232 C222 122.1(4)
C242 C232 C222 119.3(4)
F32 C242 C232 120.2(4)
F32 C242 C252 120.7(4)
C232 C242 C252 119.1(4)
F42 C252 C262 121.7(4)
F42 C252 C242 118.8(4)
C262 C252 C242 119.5(4)
F52 C262 C252 117.0(4)
F52 C262 C212 119.1(4)
C252 C262 C212 123.9(4)
C322 C272 C282 113.8(4)
C322 C272 Zn2 124.5(3)
C282 C272 Zn2 121.6(3)
C292 C282 F62 115.1(4)
C292 C282 C272 125.0(5)
F62 C282 C272 119.8(4)
C302 C292 F72 119.7(4)
C302 C292 C282 118.5(5)
F72 C292 C282 121.8(5)
C292 C302 F82 121.5(5)
C292 C302 C312 121.9(5)
F82 C302 C312 116.5(5)
F92 C312 C302 122.6(5)
F92 C312 C322 121.2(6)
C302 C312 C322 116.2(5)
F102 C322 C272 119.5(4)
F102 C322 C312 116.0(5)
C272 C322 C312 124.5(5)
C23 C13 C63 117.4(5)
C23 C13 C73 121.2(5)
C63 C13 C73 121.5(5)
C33 C23 C13 120.4(5)
C33 C23 H23 119.8
C13 C23 H23 119.8
C23 C33 C43 121.6(5)
C23 C33 H33 119.2
C43 C33 H33 119.2
C33 C43 C53 118.7(5)
C33 C43 H43 120.7
C53 C43 H43 120.7
C63 C53 C43 120.7(5)
C63 C53 H53 119.7
C43 C53 H53 119.7
C53 C63 C13 121.3(5)
C53 C63 H63 119.3
C13 C63 H63 119.3
C13 C73 H73A 109.5
C13 C73 H73B 109.5
H73A C73 H73B 109.5
C13 C73 H73C 109.5
H73A C73 H73C 109.5
H73B C73 H73C 109.5

loop_
_geom_bond_atom_site_label_1
_geom_bond_atom_site_label_2
_geom_bond_distance
Zn1 C271 1.986(4)
Zn1 C211 2.000(5)
Zn1 N11 2.135(4)
Zn1 N31 2.175(3)
F11 C221 1.365(5)
F21 C231 1.356(6)
F31 C241 1.357(6)
F41 C251 1.342(5)
F51 C261 1.360(5)
F61 C281 1.364(5)
F71 C291 1.370(5)
F81 C301 1.357(5)
F91 C311 1.338(5)
F101 C321 1.363(5)
N11 N21 1.281(5)
N11 C11 1.410(6)
N21 C71 1.395(6)
N31 C71 1.306(6)
N31 N41 1.327(5)
N41 C151 1.411(6)
N41 H41 0.8800
C11 C21 1.376(6)
C11 C61 1.404(6)
C21 C31 1.388(7)
C21 H21 0.9500
C31 C41 1.389(7)
C31 H31 0.9500
C41 C51 1.395(6)
C41 H41A 0.9500
C51 C61 1.378(6)
C51 H51 0.9500
C61 H61 0.9500
C71 C81 1.497(6)
C81 C131 1.379(6)
C81 C91 1.385(6)
C91 C101 1.387(6)
C91 H91 0.9500
C101 C111 1.371(7)
C101 H101 0.9500
C111 C121 1.398(7)
C111 C141 1.515(6)
C121 C131 1.384(6)
C121 H121 0.9500
C131 H131 0.9500
C141 H14A 0.9800
C141 H14B 0.9800
C141 H14C 0.9800
C151 C161 1.367(7)
C151 C201 1.390(6)
C161 C171 1.378(7)
C161 H161 0.9500
C171 C181 1.378(7)
C171 H171 0.9500
C181 C191 1.385(7)
C181 H181 0.9500
C191 C201 1.387(7)
C191 H191 0.9500
C201 H201 0.9500
C211 C221 1.364(7)
C211 C261 1.371(6)
C221 C231 1.387(7)
C231 C241 1.359(7)
C241 C251 1.361(7)
C251 C261 1.406(7)
C271 C321 1.377(7)
C271 C281 1.385(6)
C281 C291 1.363(7)
C291 C301 1.377(7)
C301 C311 1.370(6)
C311 C321 1.379(6)
Zn2 C272 1.989(4)
Zn2 C212 2.007(5)
Zn2 N12 2.098(4)
Zn2 N32 2.186(3)
F12 C222 1.363(5)
F22 C232 1.355(5)
F32 C242 1.340(5)
F42 C252 1.356(5)
F52 C262 1.354(5)
F62 C282 1.368(6)
F72 C292 1.360(6)
F82 C302 1.364(6)
F92 C312 1.325(7)
F102 C322 1.346(6)
N12 N22 1.269(5)
N12 C12 1.441(6)
N22 C72 1.399(6)
N32 C72 1.312(6)
N32 N42 1.343(5)
N42 C152 1.394(6)
N42 H42 0.8800
C12 C62 1.367(7)
C12 C22 1.390(6)
C22 C32 1.387(7)
C22 H22 0.9500
C32 C42 1.369(7)
C32 H32 0.9500
C42 C52 1.381(7)
C42 H42A 0.9500
C52 C62 1.401(7)
C52 H52 0.9500
C62 H62 0.9500
C72 C82 1.477(6)
C82 C132 1.384(6)
C82 C92 1.388(6)
C92 C102 1.382(6)
C92 H92 0.9500
C102 C112 1.410(7)
C102 H102 0.9500
C112 C122 1.378(7)
C112 C142 1.506(6)
C122 C132 1.384(6)
C122 H122 0.9500
C132 H132 0.9500
C142 H14D 0.9800
C142 H14E 0.9800
C142 H14F 0.9800
C152 C162 1.377(6)
C152 C202 1.406(6)
C162 C172 1.393(7)
C162 H162 0.9500
C172 C182 1.382(6)
C172 H172 0.9500
C182 C192 1.377(6)
C182 H182 0.9500
C192 C202 1.374(7)
C192 H192 0.9500
C202 H202 0.9500
C212 C222 1.373(6)
C212 C262 1.399(6)
C222 C232 1.378(6)
C232 C242 1.375(6)
C242 C252 1.376(7)
C252 C262 1.369(7)
C272 C322 1.347(7)
C272 C282 1.390(7)
C282 C292 1.369(6)
C292 C302 1.326(8)
C302 C312 1.390(9)
C312 C322 1.420(8)
C13 C23 1.398(7)
C13 C63 1.407(8)
C13 C73 1.490(7)
C23 C33 1.379(7)
C23 H23 0.9500
C33 C43 1.380(8)
C33 H33 0.9500
C43 C53 1.380(8)
C43 H43 0.9500
C53 C63 1.373(8)
C53 H53 0.9500
C63 H63 0.9500
C73 H73A 0.9800
C73 H73B 0.9800
C73 H73C 0.9800

loop_
_geom_torsion_atom_site_label_1
_geom_torsion_atom_site_label_2
_geom_torsion_atom_site_label_3
_geom_torsion_atom_site_label_4
_geom_torsion
C271 Zn1 N11 N21 102.0(3)
C211 Zn1 N11 N21 -106.1(3)
N31 Zn1 N11 N21 4.6(3)
C271 Zn1 N11 C11 -84.6(3)
C211 Zn1 N11 C11 67.4(3)
N31 Zn1 N11 C11 178.0(4)
C11 N11 N21 C71 177.6(3)
Zn1 N11 N21 C71 -8.3(4)
C271 Zn1 N31 C71 -109.2(3)
C211 Zn1 N31 C71 98.3(3)
N11 Zn1 N31 C71 0.1(3)
C271 Zn1 N31 N41 56.1(4)
C211 Zn1 N31 N41 -96.4(4)
N11 Zn1 N31 N41 165.4(4)
C71 N31 N41 C151 -176.1(4)
Zn1 N31 N41 C151 19.4(6)
N21 N11 C11 C21 -167.7(4)
Zn1 N11 C11 C21 18.7(5)
N21 N11 C11 C61 10.2(6)
Zn1 N11 C11 C61 -163.4(3)
C61 C11 C21 C31 -0.8(7)
N11 C11 C21 C31 177.2(4)
C11 C21 C31 C41 0.3(7)
C21 C31 C41 C51 0.2(7)
C31 C41 C51 C61 -0.2(7)
C41 C51 C61 C11 -0.2(7)
C21 C11 C61 C51 0.7(7)
N11 C11 C61 C51 -177.1(4)
N41 N31 C71 N21 -171.6(4)
Zn1 N31 C71 N21 -4.6(5)
N41 N31 C71 C81 4.2(6)
Zn1 N31 C71 C81 171.2(3)
N11 N21 C71 N31 8.7(6)
N11 N21 C71 C81 -167.4(3)
N31 C71 C81 C131 -101.9(5)
N21 C71 C81 C131 74.1(5)
N31 C71 C81 C91 79.4(5)
N21 C71 C81 C91 -104.6(5)
C131 C81 C91 C101 -0.6(6)
C71 C81 C91 C101 178.1(4)
C81 C91 C101 C111 -0.7(7)
C91 C101 C111 C121 2.2(7)
C91 C101 C111 C141 -179.9(4)
C101 C111 C121 C131 -2.5(6)
C141 C111 C121 C131 179.6(4)
C91 C81 C131 C121 0.3(6)
C71 C81 C131 C121 -178.4(4)
C111 C121 C131 C81 1.2(6)
N31 N41 C151 C161 31.3(6)
N31 N41 C151 C201 -150.0(4)
C201 C151 C161 C171 0.8(7)
N41 C151 C161 C171 179.3(4)
C151 C161 C171 C181 -1.3(8)
C161 C171 C181 C191 1.4(7)
C171 C181 C191 C201 -0.9(7)
C181 C191 C201 C151 0.4(6)
C161 C151 C201 C191 -0.3(6)
N41 C151 C201 C191 -178.9(4)
C271 Zn1 C211 C221 -149.9(4)
N11 Zn1 C211 C221 68.6(4)
N31 Zn1 C211 C221 -9.8(4)
C271 Zn1 C211 C261 32.2(5)
N11 Zn1 C211 C261 -109.4(4)
N31 Zn1 C211 C261 172.2(3)
C261 C211 C221 F11 179.2(4)
Zn1 C211 C221 F11 1.2(6)
C261 C211 C221 C231 -3.3(7)
Zn1 C211 C221 C231 178.6(3)
C211 C221 C231 F21 -178.7(4)
F11 C221 C231 F21 -1.1(6)
C211 C221 C231 C241 3.0(7)
F11 C221 C231 C241 -179.5(4)
F21 C231 C241 F31 0.3(7)
C221 C231 C241 F31 178.6(4)
F21 C231 C241 C251 -179.4(4)
C221 C231 C241 C251 -1.0(7)
F31 C241 C251 F41 0.5(7)
C231 C241 C251 F41 -179.8(4)
F31 C241 C251 C261 -179.9(4)
C231 C241 C251 C261 -0.2(7)
C221 C211 C261 F51 -179.6(4)
Zn1 C211 C261 F51 -1.5(6)
C221 C211 C261 C251 1.9(7)
Zn1 C211 C261 C251 180.0(3)
F41 C251 C261 F51 0.8(6)
C241 C251 C261 F51 -178.8(4)
F41 C251 C261 C211 179.3(4)
C241 C251 C261 C211 -0.2(7)
C211 Zn1 C271 C321 -173.6(3)
N11 Zn1 C271 C321 -34.2(4)
N31 Zn1 C271 C321 43.5(4)
C211 Zn1 C271 C281 7.3(5)
N11 Zn1 C271 C281 146.7(4)
N31 Zn1 C271 C281 -135.5(4)
C321 C271 C281 C291 0.0(6)
Zn1 C271 C281 C291 179.1(4)
C321 C271 C281 F61 -178.3(4)
Zn1 C271 C281 F61 0.8(6)
F61 C281 C291 F71 -1.0(6)
C271 C281 C291 F71 -179.4(4)
F61 C281 C291 C301 178.6(4)
C271 C281 C291 C301 0.2(7)
C281 C291 C301 F81 -179.2(4)
F71 C291 C301 F81 0.5(6)
C281 C291 C301 C311 -0.8(7)
F71 C291 C301 C311 178.8(4)
F81 C301 C311 F91 -1.7(6)
C291 C301 C311 F91 180.0(4)
F81 C301 C311 C321 179.5(4)
C291 C301 C311 C321 1.2(6)
C281 C271 C321 F101 -180.0(4)
Zn1 C271 C321 F101 0.9(6)
C281 C271 C321 C311 0.4(7)
Zn1 C271 C321 C311 -178.8(4)
F91 C311 C321 F101 0.6(6)
C301 C311 C321 F101 179.4(4)
F91 C311 C321 C271 -179.8(4)
C301 C311 C321 C271 -1.0(7)
C272 Zn2 N12 N22 -110.0(3)
C212 Zn2 N12 N22 100.2(3)
N32 Zn2 N12 N22 -8.0(3)
C272 Zn2 N12 C12 83.5(3)
C212 Zn2 N12 C12 -66.4(3)
N32 Zn2 N12 C12 -174.6(3)
C12 N12 N22 C72 179.9(3)
Zn2 N12 N22 C72 12.2(5)
C272 Zn2 N32 C72 118.2(3)
C212 Zn2 N32 C72 -95.8(3)
N12 Zn2 N32 C72 2.1(3)
C272 Zn2 N32 N42 -54.0(4)
C212 Zn2 N32 N42 92.0(4)
N12 Zn2 N32 N42 -170.1(4)
C72 N32 N42 C152 -178.2(4)
Zn2 N32 N42 C152 -6.3(6)
N22 N12 C12 C62 -12.6(6)
Zn2 N12 C12 C62 154.4(4)
N22 N12 C12 C22 167.1(4)
Zn2 N12 C12 C22 -26.0(5)
C62 C12 C22 C32 1.4(7)
N12 C12 C22 C32 -178.3(4)
C12 C22 C32 C42 -1.3(8)
C22 C32 C42 C52 0.5(8)
C32 C42 C52 C62 0.4(8)
C22 C12 C62 C52 -0.6(7)
N12 C12 C62 C52 179.1(4)
C42 C52 C62 C12 -0.3(8)
N42 N32 C72 N22 176.5(3)
Zn2 N32 C72 N22 3.3(5)
N42 N32 C72 C82 -5.4(6)
Zn2 N32 C72 C82 -178.6(3)
N12 N22 C72 N32 -10.1(6)
N12 N22 C72 C82 171.6(4)
N32 C72 C82 C132 96.0(6)
N22 C72 C82 C132 -85.8(5)
N32 C72 C82 C92 -81.4(5)
N22 C72 C82 C92 96.8(5)
C132 C82 C92 C102 2.7(7)
C72 C82 C92 C102 -179.9(4)
C82 C92 C102 C112 -3.2(7)
C92 C102 C112 C122 1.6(7)
C92 C102 C112 C142 -179.2(4)
C102 C112 C122 C132 0.5(7)
C142 C112 C122 C132 -178.6(4)
C112 C122 C132 C82 -1.1(7)
C92 C82 C132 C122 -0.5(6)
C72 C82 C132 C122 -178.0(4)
N32 N42 C152 C162 -25.9(7)
N32 N42 C152 C202 152.6(4)
N42 C152 C162 C172 176.2(4)
C202 C152 C162 C172 -2.2(7)
C152 C162 C172 C182 0.7(7)
C162 C172 C182 C192 1.6(7)
C172 C182 C192 C202 -2.4(7)
C182 C192 C202 C152 0.9(7)
C162 C152 C202 C192 1.5(6)
N42 C152 C202 C192 -177.1(4)
C272 Zn2 C212 C222 137.8(4)
N12 Zn2 C212 C222 -76.5(4)
N32 Zn2 C212 C222 0.9(4)
C272 Zn2 C212 C262 -38.0(5)
N12 Zn2 C212 C262 107.7(4)
N32 Zn2 C212 C262 -175.0(3)
C262 C212 C222 F12 -178.9(4)
Zn2 C212 C222 F12 4.9(6)
C262 C212 C222 C232 -0.5(6)
Zn2 C212 C222 C232 -176.6(3)
F12 C222 C232 F22 -1.6(6)
C212 C222 C232 F22 179.9(4)
F12 C222 C232 C242 179.7(4)
C212 C222 C232 C242 1.2(7)
F22 C232 C242 F32 0.1(6)
C222 C232 C242 F32 178.8(4)
F22 C232 C242 C252 -179.5(4)
C222 C232 C242 C252 -0.7(6)
F32 C242 C252 F42 -0.4(6)
C232 C242 C252 F42 179.2(4)
F32 C242 C252 C262 -179.9(4)
C232 C242 C252 C262 -0.3(6)
F42 C252 C262 F52 1.9(6)
C242 C252 C262 F52 -178.6(4)
F42 C252 C262 C212 -178.4(4)
C242 C252 C262 C212 1.1(7)
C222 C212 C262 F52 179.0(4)
Zn2 C212 C262 F52 -4.8(6)
C222 C212 C262 C252 -0.7(6)
Zn2 C212 C262 C252 175.5(3)
C212 Zn2 C272 C322 173.8(3)
N12 Zn2 C272 C322 32.8(4)
N32 Zn2 C272 C322 -48.3(4)
C212 Zn2 C272 C282 -10.1(5)
N12 Zn2 C272 C282 -151.1(3)
N32 Zn2 C272 C282 127.8(3)
C322 C272 C282 C292 -0.8(7)
Zn2 C272 C282 C292 -177.3(4)
C322 C272 C282 F62 177.2(4)
Zn2 C272 C282 F62 0.7(6)
F62 C282 C292 C302 -177.6(4)
C272 C282 C292 C302 0.4(8)
F62 C282 C292 F72 2.5(7)
C272 C282 C292 F72 -179.4(4)
F72 C292 C302 F82 -3.5(7)
C282 C292 C302 F82 176.7(4)
F72 C292 C302 C312 -179.4(5)
C282 C292 C302 C312 0.7(8)
C292 C302 C312 F92 178.7(5)
F82 C302 C312 F92 2.6(7)
C292 C302 C312 C322 -1.4(7)
F82 C302 C312 C322 -177.5(4)
C282 C272 C322 F102 -179.1(4)
Zn2 C272 C322 F102 -2.8(6)
C282 C272 C322 C312 0.0(7)
Zn2 C272 C322 C312 176.4(4)
F92 C312 C322 F102 0.1(7)
C302 C312 C322 F102 -179.8(4)
F92 C312 C322 C272 -179.1(5)
C302 C312 C322 C272 1.0(7)
C63 C13 C23 C33 0.3(7)
C73 C13 C23 C33 -179.4(4)
C13 C23 C33 C43 -0.9(7)
C23 C33 C43 C53 0.7(7)
C33 C43 C53 C63 0.1(7)
C43 C53 C63 C13 -0.8(7)
C23 C13 C63 C53 0.6(7)
C73 C13 C63 C53 -179.8(4)
